data_8102330
loop_
_publ_author_name
'Jia-Jun Wang'
'Yun-Cheng Cui'
'Li-Hui Liu'
'Yan-Ju Huang'

_publ_contact_author 'Y. C. Cui'
_publ_section_title
;
 Crystal structure of
 catena-poly[[bi(quinoxaline-2,3-diamine)-benzimidazole)trinuclear
 cadmium(II)]-m- benzene-1,3-dicarboxylato],
 {[Cd2(C8H8N4)2(C8H4O4)2]0.5 [Cd(C8H8N4)(C7H6N2)(C8H4O4)]}n
;
_journal_issue 4
_journal_name_full 'Zeitschrift f\"ur Kristallographie - New Crystal Structures'
_journal_page_first 429
_journal_volume 223
_journal_year 2008
_chemical_formula_moiety 'Cd2 (C8H8N4)2 (C7H6N2) (C8H4O4)2'
_chemical_formula_sum 'C39 H30 Cd2 N10 O8'
_chemical_formula_weight 991.53
_space_group_IT_number 2
_symmetry_cell_setting triclinic
_symmetry_space_group_name_Hall '-P 1'
_symmetry_space_group_name_H-M 'P -1'
_atom_sites_solution_hydrogens geom
_atom_sites_solution_primary direct
_atom_sites_solution_secondary difmap
_audit_creation_method SHELXL-97
_audit_update_record
;
2008-05-18 # Formatted by publCIF
;
_cell_angle_alpha 78.6800(10)
_cell_angle_beta 88.1970(10)
_cell_angle_gamma 67.8620(10)
_cell_formula_units_Z 2
_cell_length_a 10.2834(8)
_cell_length_b 10.8709(8)
_cell_length_c 17.6139(13)
_cell_measurement_reflns_used 350
_cell_measurement_temperature 292(2)
_cell_measurement_theta_max 26.05
_cell_measurement_theta_min 2.06
_cell_volume 1786.5(2)
_computing_cell_refinement 'SAINT (Bruker, 1997)'
_computing_data_collection 'SMART (Bruker, 1997)'
_computing_data_reduction SAINT
_computing_molecular_graphics 'SHELXTL (Bruker, 1997) and Diamond[6]'
_computing_publication_material 'SHELXL-97 and local programs'
_computing_structure_refinement 'SHELXL-97 (Sheldrick, 1997)[5]'
_computing_structure_solution 'SHELXS-97 (Sheldrick, 1997)[4]'
_diffrn_ambient_temperature 292(2)
_diffrn_measured_fraction_theta_full 0.982
_diffrn_measured_fraction_theta_max 0.982
_diffrn_measurement_device_type 'Bruker Apex II CCD'
_diffrn_measurement_method \w
_diffrn_radiation_monochromator graphite
_diffrn_radiation_source 'fine-focus sealed tube'
_diffrn_radiation_type MoK\a
_diffrn_radiation_wavelength 0.71073
_diffrn_reflns_av_R_equivalents 0.0755
_diffrn_reflns_av_sigmaI/netI 0.0571
_diffrn_reflns_limit_h_max 12
_diffrn_reflns_limit_h_min -12
_diffrn_reflns_limit_k_max 13
_diffrn_reflns_limit_k_min -10
_diffrn_reflns_limit_l_max 21
_diffrn_reflns_limit_l_min -14
_diffrn_reflns_number 9669
_diffrn_reflns_theta_full 26.05
_diffrn_reflns_theta_max 26.05
_diffrn_reflns_theta_min 2.06
_diffrn_standards_decay_% 0
_diffrn_standards_interval_count 0
_diffrn_standards_interval_time 0
_diffrn_standards_number 0
_exptl_absorpt_coefficient_mu 1.263
_exptl_absorpt_correction_T_max 0.729
_exptl_absorpt_correction_T_min 0.674
_exptl_absorpt_correction_type multi-scan
_exptl_absorpt_process_details 'SADABS (Bruker, 2001)'
_exptl_crystal_colour 'pale yellow '
_exptl_crystal_density_diffrn 1.843
_exptl_crystal_density_method 'not measured'
_exptl_crystal_description block
_exptl_crystal_F_000 988
_exptl_crystal_size_max 0.32
_exptl_crystal_size_mid 0.29
_exptl_crystal_size_min 0.25
_refine_diff_density_max 1.309
_refine_diff_density_min -1.412
_refine_diff_density_rms 0.126
_refine_ls_extinction_method none
_refine_ls_goodness_of_fit_ref 1.046
_refine_ls_hydrogen_treatment constr
_refine_ls_matrix_type full
_refine_ls_number_parameters 532
_refine_ls_number_reflns 6939
_refine_ls_number_restraints 0
_refine_ls_restrained_S_all 1.046
_refine_ls_R_factor_all 0.0478
_refine_ls_R_factor_gt 0.0428
_refine_ls_shift/su_max 0.002
_refine_ls_shift/su_mean 0.000
_refine_ls_structure_factor_coef Fsqd
_refine_ls_weighting_details 'calc w=1/[\s^2^(Fo^2^)+(0.0697P)^2^+1.3535P] where P=(Fo^2^+2Fc^2^)/3'
_refine_ls_weighting_scheme calc
_refine_ls_wR_factor_gt 0.1168
_refine_ls_wR_factor_ref 0.1207
_reflns_number_gt 5995
_reflns_number_total 6939
_reflns_threshold_expression >2sigma(I)
_cod_data_source_file 1267-2372.cff
_cod_data_source_block global
_cod_depositor_comments
;
The following automatic conversions were performed:
'_publ_contact_autor' tag replaced with '_publ_contact_author'.

Automatic conversion script
Id: cif_correct_tags 1440 2010-10-19 06:21:57Z saulius 
;
_cod_original_sg_symbol_H-M P-1
_cod_database_code 8102330

loop_
_symmetry_equiv_pos_as_xyz
'x, y, z'
'-x, -y, -z'

loop_
_atom_site_label
_atom_site_type_symbol
_atom_site_fract_x
_atom_site_fract_y
_atom_site_fract_z
_atom_site_U_iso_or_equiv
_atom_site_adp_type
_atom_site_occupancy
_atom_site_symmetry_multiplicity
_atom_site_calc_flag
_atom_site_refinement_flags
_atom_site_disorder_assembly
_atom_site_disorder_group
Cd1 Cd 0.27278(3) 0.77229(3) 0.651224(15) 0.02636(10) Uani 1 1 d . . .
Cd2 Cd 0.31634(3) 1.14038(3) 0.961948(17) 0.03186(11) Uani 1 1 d . . .
C10 C 0.0757(4) 1.0784(4) 0.6835(2) 0.0307(8) Uani 1 1 d . . .
N8 N 0.3911(3) 0.6364(3) 0.55012(16) 0.0201(6) Uani 1 1 d . . .
H8C H 0.4849 0.6057 0.5583 0.024 Uiso 1 1 calc R . .
H8B H 0.3665 0.5642 0.5550 0.024 Uiso 1 1 calc R . .
O7 O 0.1489(3) 0.6435(3) 0.69219(18) 0.0341(6) Uani 1 1 d . . .
N7 N 0.2271(3) 0.9027(3) 0.53060(16) 0.0238(6) Uani 1 1 d . . .
H7C H 0.1331 0.9456 0.5243 0.029 Uiso 1 1 calc R . .
H7B H 0.2625 0.9670 0.5300 0.029 Uiso 1 1 calc R . .
O4 O 0.0802(3) 1.1334(3) 0.94518(19) 0.0435(8) Uani 1 1 d . . .
C13 C -0.0435(5) 1.2813(5) 0.7367(4) 0.0536(14) Uani 1 1 d . . .
H13A H -0.0733 1.3232 0.7788 0.064 Uiso 1 1 calc R . .
N3 N 0.1493(4) 0.9404(3) 0.71221(19) 0.0334(7) Uani 1 1 d . . .
C23 C 0.2903(5) 0.8958(5) 0.1971(2) 0.0421(10) Uani 1 1 d . . .
H23A H 0.2678 0.9500 0.1478 0.051 Uiso 1 1 calc R . .
N6 N 0.3981(3) 0.6557(3) 0.41954(18) 0.0291(7) Uani 1 1 d . . .
N5 N 0.2354(3) 0.9265(3) 0.40073(18) 0.0284(7) Uani 1 1 d . . .
C16 C 0.2673(4) 0.8542(4) 0.4732(2) 0.0291(8) Uani 1 1 d . . .
C20 C 0.2446(4) 0.9519(4) 0.2611(2) 0.0352(9) Uani 1 1 d . . .
H20A H 0.1897 1.0438 0.2549 0.042 Uiso 1 1 calc R . .
O3 O 0.1200(4) 1.2536(5) 1.0197(2) 0.0698(13) Uani 1 1 d . . .
O8 O -0.0234(3) 0.8163(3) 0.62222(19) 0.0402(7) Uani 1 1 d . . .
C19 C 0.2799(4) 0.8719(4) 0.3348(2) 0.0273(8) Uani 1 1 d . . .
C18 C 0.3617(4) 0.7337(4) 0.3435(2) 0.0293(8) Uani 1 1 d . . .
N4 N 0.0777(4) 1.0424(4) 0.8115(2) 0.0442(9) Uani 1 1 d . . .
H4A H 0.0638 1.0532 0.8586 0.053 Uiso 1 1 calc R . .
C21 C 0.4064(5) 0.6766(5) 0.2794(2) 0.0372(9) Uani 1 1 d . . .
H21A H 0.4602 0.5845 0.2852 0.045 Uiso 1 1 calc R . .
C12 C 0.0454(4) 1.1524(4) 0.6077(3) 0.0363(9) Uani 1 1 d . . .
H12A H 0.0736 1.1106 0.5654 0.044 Uiso 1 1 calc R . .
C17 C 0.3583(4) 0.7049(4) 0.4831(2) 0.0279(8) Uani 1 1 d . . .
C31 C -0.1358(5) 0.5488(5) 0.8435(3) 0.0421(10) Uani 1 1 d . . .
H31A H -0.1072 0.4963 0.8929 0.051 Uiso 1 1 calc R . .
C9 C 0.1468(5) 0.9267(5) 0.7891(3) 0.0420(10) Uani 1 1 d . . .
H9A H 0.1891 0.8444 0.8233 0.050 Uiso 1 1 calc R . .
C22 C 0.3699(5) 0.7586(5) 0.2061(3) 0.0421(10) Uani 1 1 d . . .
H22A H 0.3993 0.7209 0.1625 0.051 Uiso 1 1 calc R . .
C15 C -0.0278(5) 1.2899(5) 0.5981(3) 0.0490(12) Uani 1 1 d . . .
H15A H -0.0493 1.3427 0.5484 0.059 Uiso 1 1 calc R . .
C14 C -0.0708(6) 1.3520(5) 0.6627(4) 0.0589(15) Uani 1 1 d . . .
H14A H -0.1199 1.4453 0.6541 0.071 Uiso 1 1 calc R . .
C11 C 0.0319(4) 1.1422(5) 0.7461(3) 0.0386(10) Uani 1 1 d . . .
C33 C 0.0183(4) 0.7152(4) 0.6757(2) 0.0280(8) Uani 1 1 d . . .
C39 C -0.1117(4) 1.2617(4) 1.0135(2) 0.0298(8) Uani 1 1 d . . .
C30 C -0.0847(4) 0.6723(4) 0.7251(2) 0.0269(8) Uani 1 1 d . . .
C40 C -0.1635(5) 1.3718(4) 1.0499(3) 0.0377(10) Uani 1 1 d . . .
H40A H -0.1045 1.4147 1.0595 0.045 Uiso 1 1 calc R . .
C32 C -0.0408(4) 0.5879(4) 0.7974(2) 0.0347(9) Uani 1 1 d . . .
H32A H 0.0525 0.5576 0.8149 0.042 Uiso 1 1 calc R . .
C41 C 0.0386(4) 1.2122(5) 0.9914(2) 0.0354(9) Uani 1 1 d . . .
C28 C -0.2248(4) 0.7173(4) 0.6997(2) 0.0280(8) Uani 1 1 d . . .
H28A H -0.2559 0.7778 0.6527 0.034 Uiso 1 1 calc R . .
N9 N 0.2642(3) 1.3129(3) 0.84830(17) 0.0247(6) Uani 1 1 d . . .
H9B H 0.1723 1.3656 0.8471 0.030 Uiso 1 1 calc R . .
H9C H 0.3130 1.3650 0.8522 0.030 Uiso 1 1 calc R . .
N10 N 0.3854(3) 1.0446(3) 0.84976(16) 0.0218(6) Uani 1 1 d . . .
H10A H 0.4786 0.9961 0.8548 0.026 Uiso 1 1 calc R . .
H10B H 0.3426 0.9864 0.8486 0.026 Uiso 1 1 calc R . .
N1 N 0.3921(3) 1.0866(3) 0.71908(19) 0.0287(7) Uani 1 1 d . . .
C38 C -0.2009(4) 1.1990(4) 0.9981(2) 0.0273(8) Uani 1 1 d . . .
H38A H -0.1677 1.1259 0.9731 0.033 Uiso 1 1 calc R . .
C27 C -0.3183(4) 0.6728(4) 0.7438(2) 0.0285(8) Uani 1 1 d . . .
C37 C -0.3396(4) 1.2456(4) 1.0200(2) 0.0297(8) Uani 1 1 d . . .
C26 C -0.4665(4) 0.7162(4) 0.7135(2) 0.0291(8) Uani 1 1 d . . .
C1 C 0.3604(4) 1.1238(4) 0.7872(2) 0.0283(8) Uani 1 1 d . . .
C2 C 0.2894(4) 1.2749(4) 0.7866(2) 0.0293(8) Uani 1 1 d . . .
C36 C -0.3875(4) 1.3552(5) 1.0572(3) 0.0380(10) Uani 1 1 d . . .
H36A H -0.4797 1.3863 1.0726 0.046 Uiso 1 1 calc R . .
C29 C -0.2729(4) 0.5872(4) 0.8163(2) 0.0363(9) Uani 1 1 d . . .
H29A H -0.3348 0.5563 0.8461 0.044 Uiso 1 1 calc R . .
C35 C -0.2987(5) 1.4184(5) 1.0717(3) 0.0441(11) Uani 1 1 d . . .
H35A H -0.3315 1.4921 1.0961 0.053 Uiso 1 1 calc R . .
N2 N 0.2590(4) 1.3587(3) 0.71715(19) 0.0307(7) Uani 1 1 d . . .
C3 C 0.3587(4) 1.1782(4) 0.6474(2) 0.0282(8) Uani 1 1 d . . .
C4 C 0.2891(4) 1.3160(4) 0.6466(2) 0.0281(8) Uani 1 1 d . . .
C5 C 0.3955(5) 1.1318(4) 0.5786(2) 0.0352(9) Uani 1 1 d . . .
H5B H 0.4428 1.0399 0.5794 0.042 Uiso 1 1 calc R . .
O5 O -0.5196(3) 0.8281(3) 0.66635(18) 0.0381(7) Uani 1 1 d . . .
O6 O -0.5338(3) 0.6415(3) 0.73392(19) 0.0409(7) Uani 1 1 d . . .
C6 C 0.2528(5) 1.4076(4) 0.5765(3) 0.0377(9) Uani 1 1 d . . .
H6B H 0.2042 1.4994 0.5756 0.045 Uiso 1 1 calc R . .
C8 C 0.3609(5) 1.2243(5) 0.5087(3) 0.0412(10) Uani 1 1 d . . .
H8A H 0.3856 1.1946 0.4623 0.049 Uiso 1 1 calc R . .
C7 C 0.2889(5) 1.3621(5) 0.5081(3) 0.0424(10) Uani 1 1 d . . .
H7A H 0.2652 1.4238 0.4612 0.051 Uiso 1 1 calc R . .
C34 C -0.4388(4) 1.1824(5) 1.0018(2) 0.0341(9) Uani 1 1 d . . .
O1 O -0.3936(3) 1.0766(3) 0.97440(16) 0.0390(7) Uani 1 1 d . . .
O2 O -0.5674(3) 1.2439(4) 1.0117(2) 0.0517(9) Uani 1 1 d . . .

loop_
_atom_site_aniso_label
_atom_site_aniso_U_11
_atom_site_aniso_U_22
_atom_site_aniso_U_33
_atom_site_aniso_U_23
_atom_site_aniso_U_13
_atom_site_aniso_U_12
Cd1 0.02798(17) 0.02451(16) 0.02692(16) -0.00477(11) -0.00089(11) -0.01029(12)
Cd2 0.02917(17) 0.03989(19) 0.02946(17) -0.00798(13) 0.00058(12) -0.01574(14)
C10 0.0260(19) 0.031(2) 0.039(2) -0.0137(17) -0.0026(16) -0.0123(16)
N8 0.0262(15) 0.0133(13) 0.0167(14) 0.0023(11) -0.0028(11) -0.0054(11)
O7 0.0244(13) 0.0264(14) 0.0511(18) -0.0068(12) -0.0004(12) -0.0096(11)
N7 0.0350(16) 0.0161(14) 0.0146(14) -0.0056(11) 0.0017(12) -0.0020(12)
O4 0.0378(16) 0.055(2) 0.0447(18) -0.0260(16) 0.0052(14) -0.0183(15)
C13 0.042(3) 0.050(3) 0.075(4) -0.042(3) -0.001(2) -0.010(2)
N3 0.0393(19) 0.0324(18) 0.0278(17) -0.0083(14) -0.0028(14) -0.0113(15)
C23 0.049(3) 0.052(3) 0.024(2) -0.0024(19) -0.0040(18) -0.020(2)
N6 0.0364(18) 0.0263(16) 0.0242(16) -0.0057(13) 0.0004(13) -0.0108(14)
N5 0.0331(17) 0.0283(16) 0.0223(16) -0.0061(13) -0.0009(13) -0.0092(14)
C16 0.0286(19) 0.0276(19) 0.030(2) -0.0029(16) -0.0023(16) -0.0105(16)
C20 0.035(2) 0.035(2) 0.032(2) -0.0014(17) -0.0036(17) -0.0109(18)
O3 0.0398(19) 0.120(4) 0.086(3) -0.074(3) 0.0209(19) -0.047(2)
O8 0.0344(16) 0.0355(16) 0.0450(18) 0.0026(14) 0.0009(13) -0.0117(13)
C19 0.0279(19) 0.0306(19) 0.0262(19) -0.0066(15) -0.0007(15) -0.0134(16)
C18 0.0293(19) 0.031(2) 0.0270(19) -0.0066(16) -0.0010(15) -0.0098(16)
N4 0.045(2) 0.061(2) 0.0320(19) -0.0250(18) -0.0003(16) -0.0183(19)
C21 0.040(2) 0.040(2) 0.033(2) -0.0128(19) 0.0024(18) -0.0152(19)
C12 0.033(2) 0.032(2) 0.043(2) -0.0095(18) -0.0006(18) -0.0104(18)
C17 0.0288(19) 0.0269(19) 0.030(2) -0.0067(16) 0.0009(15) -0.0119(16)
C31 0.040(2) 0.052(3) 0.027(2) 0.0018(19) -0.0050(18) -0.014(2)
C9 0.046(3) 0.048(3) 0.033(2) -0.013(2) -0.0011(19) -0.017(2)
C22 0.048(3) 0.053(3) 0.028(2) -0.015(2) 0.0046(19) -0.019(2)
C15 0.043(3) 0.038(3) 0.063(3) -0.003(2) -0.010(2) -0.015(2)
C14 0.048(3) 0.031(2) 0.097(5) -0.024(3) -0.014(3) -0.007(2)
C11 0.032(2) 0.046(2) 0.046(3) -0.025(2) -0.0010(18) -0.0154(19)
C33 0.0272(19) 0.0238(18) 0.035(2) -0.0102(16) -0.0029(16) -0.0089(15)
C39 0.032(2) 0.039(2) 0.0244(19) -0.0099(16) -0.0014(15) -0.0175(17)
C30 0.0272(18) 0.0273(18) 0.0290(19) -0.0110(15) -0.0013(15) -0.0108(15)
C40 0.043(2) 0.045(2) 0.038(2) -0.020(2) 0.0020(19) -0.026(2)
C32 0.030(2) 0.041(2) 0.031(2) -0.0081(18) -0.0064(16) -0.0097(17)
C41 0.031(2) 0.049(3) 0.034(2) -0.0165(19) 0.0032(17) -0.0204(19)
C28 0.0293(19) 0.0240(18) 0.0279(19) -0.0033(15) -0.0041(15) -0.0076(15)
N9 0.0311(16) 0.0195(14) 0.0219(15) -0.0083(12) 0.0000(12) -0.0055(12)
N10 0.0275(15) 0.0170(14) 0.0178(14) 0.0021(11) -0.0036(12) -0.0073(12)
N1 0.0331(17) 0.0250(16) 0.0277(17) -0.0027(13) -0.0026(13) -0.0115(13)
C38 0.0308(19) 0.0300(19) 0.0254(19) -0.0093(15) -0.0018(15) -0.0141(16)
C27 0.0285(19) 0.0245(18) 0.033(2) -0.0106(16) -0.0008(16) -0.0085(15)
C37 0.032(2) 0.033(2) 0.0254(19) -0.0033(16) -0.0052(15) -0.0147(17)
C26 0.0250(19) 0.031(2) 0.032(2) -0.0114(17) 0.0013(16) -0.0095(16)
C1 0.0268(19) 0.0290(19) 0.032(2) -0.0065(16) -0.0015(15) -0.0135(16)
C2 0.0282(19) 0.0275(19) 0.033(2) -0.0051(16) -0.0015(16) -0.0120(16)
C36 0.027(2) 0.046(2) 0.042(2) -0.017(2) 0.0054(17) -0.0110(18)
C29 0.037(2) 0.040(2) 0.032(2) -0.0038(18) 0.0043(17) -0.0167(19)
C35 0.043(3) 0.045(3) 0.051(3) -0.026(2) 0.005(2) -0.016(2)
N2 0.0340(18) 0.0262(16) 0.0291(17) -0.0028(13) -0.0022(14) -0.0091(14)
C3 0.0293(19) 0.0284(19) 0.0285(19) -0.0040(16) -0.0032(15) -0.0131(16)
C4 0.0295(19) 0.0267(19) 0.029(2) -0.0027(15) -0.0052(15) -0.0127(16)
C5 0.042(2) 0.033(2) 0.031(2) -0.0084(17) 0.0009(18) -0.0139(18)
O5 0.0292(15) 0.0359(16) 0.0450(18) 0.0015(14) -0.0075(13) -0.0115(13)
O6 0.0314(15) 0.0346(16) 0.058(2) -0.0046(14) -0.0042(14) -0.0162(13)
C6 0.041(2) 0.031(2) 0.037(2) 0.0015(18) -0.0058(18) -0.0122(18)
C8 0.048(3) 0.049(3) 0.027(2) -0.0081(19) -0.0027(18) -0.019(2)
C7 0.049(3) 0.045(3) 0.030(2) 0.0020(19) -0.0046(19) -0.018(2)
C34 0.037(2) 0.045(2) 0.0241(19) 0.0020(17) -0.0068(16) -0.0239(19)
O1 0.0580(19) 0.0462(18) 0.0249(14) -0.0067(13) -0.0018(13) -0.0332(16)
O2 0.0327(17) 0.062(2) 0.066(2) -0.0132(18) -0.0076(16) -0.0237(16)

loop_
_atom_type_symbol
_atom_type_description
_atom_type_scat_dispersion_real
_atom_type_scat_dispersion_imag
_atom_type_scat_source
C C 0.0033 0.0016 'International Tables Vol C Tables 4.2.6.8 and 6.1.1.4'
H H 0.0000 0.0000 'International Tables Vol C Tables 4.2.6.8 and 6.1.1.4'
N N 0.0061 0.0033 'International Tables Vol C Tables 4.2.6.8 and 6.1.1.4'
O O 0.0106 0.0060 'International Tables Vol C Tables 4.2.6.8 and 6.1.1.4'
Cd Cd -0.8075 1.2024 'International Tables Vol C Tables 4.2.6.8 and 6.1.1.4'

loop_
_geom_angle_atom_site_label_1
_geom_angle_atom_site_label_2
_geom_angle_atom_site_label_3
_geom_angle
_geom_angle_site_symmetry_1
_geom_angle_site_symmetry_3
_geom_angle_publ_flag
O7 Cd1 N3 95.51(12) . . ?
O7 Cd1 N7 119.53(11) . . ?
N3 Cd1 N7 95.55(11) . . ?
O7 Cd1 O6 95.27(10) . 1_655 ?
N3 Cd1 O6 104.26(12) . 1_655 ?
N7 Cd1 O6 138.02(11) . 1_655 ?
O7 Cd1 O5 149.49(10) . 1_655 ?
N3 Cd1 O5 88.46(12) . 1_655 ?
N7 Cd1 O5 90.01(11) . 1_655 ?
O6 Cd1 O5 54.62(10) 1_655 1_655 ?
O7 Cd1 N8 93.25(10) . . ?
N3 Cd1 N8 164.02(11) . . ?
N7 Cd1 N8 68.49(9) . . ?
O6 Cd1 N8 88.18(10) 1_655 . ?
O5 Cd1 N8 90.76(10) 1_655 . ?
O7 Cd1 C26 122.34(11) . 1_655 ?
N3 Cd1 C26 98.35(12) . 1_655 ?
N7 Cd1 C26 114.38(12) . 1_655 ?
O6 Cd1 C26 27.10(11) 1_655 1_655 ?
O5 Cd1 C26 27.57(11) 1_655 1_655 ?
N8 Cd1 C26 88.15(10) . 1_655 ?
O2 Cd2 O1 107.98(12) 1_655 2_577 ?
O2 Cd2 O3 90.25(13) 1_655 . ?
O1 Cd2 O3 106.57(15) 2_577 . ?
O2 Cd2 N9 88.65(12) 1_655 . ?
O1 Cd2 N9 153.56(10) 2_577 . ?
O3 Cd2 N9 93.41(15) . . ?
O2 Cd2 N10 123.19(12) 1_655 . ?
O1 Cd2 N10 84.39(10) 2_577 . ?
O3 Cd2 N10 140.33(12) . . ?
N9 Cd2 N10 69.21(10) . . ?
O2 Cd2 O4 144.03(12) 1_655 . ?
O1 Cd2 O4 89.17(12) 2_577 . ?
O3 Cd2 O4 54.12(11) . . ?
N9 Cd2 O4 88.76(11) . . ?
N10 Cd2 O4 88.99(10) . . ?
O2 Cd2 C41 117.07(13) 1_655 . ?
O1 Cd2 C41 98.57(13) 2_577 . ?
O3 Cd2 C41 26.92(12) . . ?
N9 Cd2 C41 91.47(12) . . ?
N10 Cd2 C41 115.19(11) . . ?
O4 Cd2 C41 27.21(11) . . ?
C11 C10 C12 120.8(4) . . ?
C11 C10 N3 108.3(4) . . ?
C12 C10 N3 130.9(4) . . ?
C17 N8 Cd1 112.0(2) . . ?
C17 N8 H8C 109.2 . . ?
Cd1 N8 H8C 109.2 . . ?
C17 N8 H8B 109.2 . . ?
Cd1 N8 H8B 109.2 . . ?
H8C N8 H8B 107.9 . . ?
C33 O7 Cd1 108.6(2) . . ?
C16 N7 Cd1 121.6(3) . . ?
C16 N7 H7C 106.9 . . ?
Cd1 N7 H7C 106.9 . . ?
C16 N7 H7B 106.9 . . ?
Cd1 N7 H7B 106.9 . . ?
H7C N7 H7B 106.7 . . ?
C41 O4 Cd2 87.1(2) . . ?
C14 C13 C11 116.2(5) . . ?
C14 C13 H13A 121.9 . . ?
C11 C13 H13A 121.9 . . ?
C9 N3 C10 104.9(4) . . ?
C9 N3 Cd1 123.9(3) . . ?
C10 N3 Cd1 130.9(3) . . ?
C20 C23 C22 120.0(4) . . ?
C20 C23 H23A 120.0 . . ?
C22 C23 H23A 120.0 . . ?
C17 N6 C18 124.2(3) . . ?
C16 N5 C19 123.8(3) . . ?
N7 C16 N5 123.3(4) . . ?
N7 C16 C17 119.2(3) . . ?
N5 C16 C17 117.4(3) . . ?
C23 C20 C19 120.2(4) . . ?
C23 C20 H20A 119.9 . . ?
C19 C20 H20A 119.9 . . ?
C41 O3 Cd2 97.7(3) . . ?
C20 C19 N5 121.3(4) . . ?
C20 C19 C18 119.5(4) . . ?
N5 C19 C18 119.1(3) . . ?
C21 C18 C19 120.5(4) . . ?
C21 C18 N6 121.5(4) . . ?
C19 C18 N6 118.0(3) . . ?
C9 N4 C11 107.7(4) . . ?
C9 N4 H4A 126.2 . . ?
C11 N4 H4A 126.2 . . ?
C18 C21 C22 119.0(4) . . ?
C18 C21 H21A 120.5 . . ?
C22 C21 H21A 120.5 . . ?
C15 C12 C10 117.1(4) . . ?
C15 C12 H12A 121.5 . . ?
C10 C12 H12A 121.5 . . ?
N8 C17 N6 124.2(4) . . ?
N8 C17 C16 118.4(3) . . ?
N6 C17 C16 117.4(3) . . ?
C29 C31 C32 120.4(4) . . ?
C29 C31 H31A 119.8 . . ?
C32 C31 H31A 119.8 . . ?
N4 C9 N3 112.9(4) . . ?
N4 C9 H9A 123.6 . . ?
N3 C9 H9A 123.6 . . ?
C23 C22 C21 120.8(4) . . ?
C23 C22 H22A 119.6 . . ?
C21 C22 H22A 119.6 . . ?
C12 C15 C14 120.9(5) . . ?
C12 C15 H15A 119.5 . . ?
C14 C15 H15A 119.5 . . ?
C13 C14 C15 122.7(5) . . ?
C13 C14 H14A 118.7 . . ?
C15 C14 H14A 118.7 . . ?
N4 C11 C10 106.3(4) . . ?
N4 C11 C13 131.4(5) . . ?
C10 C11 C13 122.3(5) . . ?
O8 C33 O7 122.7(4) . . ?
O8 C33 C30 120.6(3) . . ?
O7 C33 C30 116.7(3) . . ?
C40 C39 C38 119.2(4) . . ?
C40 C39 C41 119.7(4) . . ?
C38 C39 C41 121.1(4) . . ?
C32 C30 C28 119.4(4) . . ?
C32 C30 C33 119.9(3) . . ?
C28 C30 C33 120.7(3) . . ?
C35 C40 C39 121.4(4) . . ?
C35 C40 H40A 119.3 . . ?
C39 C40 H40A 119.3 . . ?
C31 C32 C30 120.1(4) . . ?
C31 C32 H32A 119.9 . . ?
C30 C32 H32A 119.9 . . ?
O3 C41 O4 121.1(4) . . ?
O3 C41 C39 118.0(4) . . ?
O4 C41 C39 120.9(4) . . ?
O3 C41 Cd2 55.3(2) . . ?
O4 C41 Cd2 65.7(2) . . ?
C39 C41 Cd2 173.4(3) . . ?
C27 C28 C30 120.6(4) . . ?
C27 C28 H28A 119.7 . . ?
C30 C28 H28A 119.7 . . ?
C2 N9 Cd2 116.4(3) . . ?
C2 N9 H9B 108.2 . . ?
Cd2 N9 H9B 108.2 . . ?
C2 N9 H9C 108.2 . . ?
Cd2 N9 H9C 108.2 . . ?
H9B N9 H9C 107.3 . . ?
C1 N10 Cd2 116.8(3) . . ?
C1 N10 H10A 108.1 . . ?
Cd2 N10 H10A 108.1 . . ?
C1 N10 H10B 108.1 . . ?
Cd2 N10 H10B 108.1 . . ?
H10A N10 H10B 107.3 . . ?
C1 N1 C3 123.8(3) . . ?
C37 C38 C39 120.1(4) . . ?
C37 C38 H38A 120.0 . . ?
C39 C38 H38A 120.0 . . ?
C28 C27 C29 119.5(4) . . ?
C28 C27 C26 119.8(3) . . ?
C29 C27 C26 120.7(4) . . ?
C36 C37 C38 119.2(4) . . ?
C36 C37 C34 119.8(4) . . ?
C38 C37 C34 121.0(4) . . ?
O6 C26 O5 121.6(4) . . ?
O6 C26 C27 120.0(4) . . ?
O5 C26 C27 118.4(4) . . ?
O6 C26 Cd1 57.4(2) . 1_455 ?
O5 C26 Cd1 64.4(2) . 1_455 ?
C27 C26 Cd1 174.0(3) . 1_455 ?
N10 C1 N1 124.2(4) . . ?
N10 C1 C2 118.4(4) . . ?
N1 C1 C2 117.4(3) . . ?
N9 C2 N2 124.0(4) . . ?
N9 C2 C1 119.1(4) . . ?
N2 C2 C1 116.9(3) . . ?
C35 C36 C37 120.5(4) . . ?
C35 C36 H36A 119.7 . . ?
C37 C36 H36A 119.7 . . ?
C31 C29 C27 119.8(4) . . ?
C31 C29 H29A 120.1 . . ?
C27 C29 H29A 120.1 . . ?
C40 C35 C36 119.6(4) . . ?
C40 C35 H35A 120.2 . . ?
C36 C35 H35A 120.2 . . ?
C2 N2 C4 124.2(3) . . ?
C5 C3 C4 120.7(4) . . ?
C5 C3 N1 120.5(4) . . ?
C4 C3 N1 118.8(4) . . ?
C6 C4 C3 119.8(4) . . ?
C6 C4 N2 121.5(4) . . ?
C3 C4 N2 118.8(3) . . ?
C8 C5 C3 119.3(4) . . ?
C8 C5 H5B 120.4 . . ?
C3 C5 H5B 120.4 . . ?
C26 O5 Cd1 88.0(2) . 1_455 ?
C26 O6 Cd1 95.5(2) . 1_455 ?
C7 C6 C4 119.8(4) . . ?
C7 C6 H6B 120.1 . . ?
C4 C6 H6B 120.1 . . ?
C5 C8 C7 119.8(4) . . ?
C5 C8 H8A 120.1 . . ?
C7 C8 H8A 120.1 . . ?
C6 C7 C8 120.7(4) . . ?
C6 C7 H7A 119.7 . . ?
C8 C7 H7A 119.7 . . ?
O1 C34 O2 122.8(4) . . ?
O1 C34 C37 120.0(4) . . ?
O2 C34 C37 117.1(4) . . ?
C34 O1 Cd2 128.5(3) . 2_577 ?
C34 O2 Cd2 106.9(3) . 1_455 ?

loop_
_geom_bond_atom_site_label_1
_geom_bond_atom_site_label_2
_geom_bond_distance
_geom_bond_site_symmetry_2
_geom_bond_publ_flag
Cd1 O7 2.235(3) . ?
Cd1 N3 2.245(3) . ?
Cd1 N7 2.263(3) . ?
Cd1 O6 2.310(3) 1_655 ?
Cd1 O5 2.464(3) 1_655 ?
Cd1 N8 2.525(3) . ?
Cd1 C26 2.730(4) 1_655 ?
Cd2 O2 2.220(3) 1_655 ?
Cd2 O1 2.249(3) 2_577 ?
Cd2 O3 2.262(4) . ?
Cd2 N9 2.376(3) . ?
Cd2 N10 2.378(3) . ?
Cd2 O4 2.487(3) . ?
Cd2 C41 2.724(4) . ?
C10 C11 1.390(6) . ?
C10 C12 1.394(6) . ?
C10 N3 1.396(5) . ?
N8 C17 1.245(5) . ?
N8 H8C 0.9000 . ?
N8 H8B 0.9000 . ?
O7 C33 1.281(5) . ?
N7 C16 1.221(5) . ?
N7 H7C 0.9000 . ?
N7 H7B 0.9000 . ?
O4 C41 1.247(5) . ?
C13 C14 1.355(8) . ?
C13 C11 1.393(7) . ?
C13 H13A 0.9300 . ?
N3 C9 1.333(6) . ?
C23 C20 1.372(6) . ?
C23 C22 1.384(7) . ?
C23 H23A 0.9300 . ?
N6 C17 1.322(5) . ?
N6 C18 1.415(5) . ?
N5 C16 1.338(5) . ?
N5 C19 1.394(5) . ?
C16 C17 1.515(5) . ?
C20 C19 1.387(5) . ?
C20 H20A 0.9300 . ?
O3 C41 1.245(5) . ?
O8 C33 1.243(5) . ?
C19 C18 1.398(5) . ?
C18 C21 1.377(6) . ?
N4 C9 1.321(6) . ?
N4 C11 1.373(6) . ?
N4 H4A 0.8600 . ?
C21 C22 1.389(6) . ?
C21 H21A 0.9300 . ?
C12 C15 1.375(6) . ?
C12 H12A 0.9300 . ?
C31 C29 1.382(6) . ?
C31 C32 1.387(6) . ?
C31 H31A 0.9300 . ?
C9 H9A 0.9300 . ?
C22 H22A 0.9300 . ?
C15 C14 1.409(8) . ?
C15 H15A 0.9300 . ?
C14 H14A 0.9300 . ?
C33 C30 1.500(5) . ?
C39 C40 1.388(6) . ?
C39 C38 1.392(5) . ?
C39 C41 1.499(6) . ?
C30 C32 1.390(5) . ?
C30 C28 1.392(5) . ?
C40 C35 1.360(6) . ?
C40 H40A 0.9300 . ?
C32 H32A 0.9300 . ?
C28 C27 1.385(6) . ?
C28 H28A 0.9300 . ?
N9 C2 1.223(5) . ?
N9 H9B 0.9000 . ?
N9 H9C 0.9000 . ?
N10 C1 1.224(5) . ?
N10 H10A 0.9000 . ?
N10 H10B 0.9000 . ?
N1 C1 1.333(5) . ?
N1 C3 1.407(5) . ?
C38 C37 1.392(6) . ?
C38 H38A 0.9300 . ?
C27 C29 1.398(6) . ?
C27 C26 1.497(5) . ?
C37 C36 1.391(6) . ?
C37 C34 1.500(5) . ?
C26 O6 1.250(5) . ?
C26 O5 1.264(5) . ?
C26 Cd1 2.730(4) 1_455 ?
C1 C2 1.524(5) . ?
C2 N2 1.340(5) . ?
C36 C35 1.388(6) . ?
C36 H36A 0.9300 . ?
C29 H29A 0.9300 . ?
C35 H35A 0.9300 . ?
N2 C4 1.396(5) . ?
C3 C5 1.390(6) . ?
C3 C4 1.393(5) . ?
C4 C6 1.386(6) . ?
C5 C8 1.387(6) . ?
C5 H5B 0.9300 . ?
O5 Cd1 2.464(3) 1_455 ?
O6 Cd1 2.310(3) 1_455 ?
C6 C7 1.379(7) . ?
C6 H6B 0.9300 . ?
C8 C7 1.397(7) . ?
C8 H8A 0.9300 . ?
C7 H7A 0.9300 . ?
C34 O1 1.254(5) . ?
C34 O2 1.261(6) . ?
O1 Cd2 2.249(3) 2_577 ?
O2 Cd2 2.220(3) 1_455 ?

loop_
_geom_hbond_atom_site_label_D
_geom_hbond_atom_site_label_H
_geom_hbond_atom_site_label_A
_geom_hbond_distance_DH
_geom_hbond_distance_HA
_geom_hbond_distance_DA
_geom_hbond_angle_DHA
_geom_hbond_site_symmetry_A
N8 H8C N6 0.90 2.59 3.048(4) 112.6 2_666
N4 H4A O4 0.86 1.94 2.732(5) 152.4 .
N10 H10B N4 0.90 2.63 3.267(5) 128.2 .

loop_
_geom_torsion_atom_site_label_1
_geom_torsion_atom_site_label_2
_geom_torsion_atom_site_label_3
_geom_torsion_atom_site_label_4
_geom_torsion
_geom_torsion_site_symmetry_1
_geom_torsion_site_symmetry_2
_geom_torsion_site_symmetry_3
_geom_torsion_site_symmetry_4
_geom_torsion_publ_flag
O7 Cd1 N8 C17 115.6(3) . . . . ?
N3 Cd1 N8 C17 -7.6(5) . . . . ?
N7 Cd1 N8 C17 -4.9(3) . . . . ?
O6 Cd1 N8 C17 -149.2(3) 1_655 . . . ?
O5 Cd1 N8 C17 -94.6(3) 1_655 . . . ?
C26 Cd1 N8 C17 -122.1(3) 1_655 . . . ?
N3 Cd1 O7 C33 52.9(3) . . . . ?
N7 Cd1 O7 C33 -46.6(3) . . . . ?
O6 Cd1 O7 C33 157.8(3) 1_655 . . . ?
O5 Cd1 O7 C33 149.3(3) 1_655 . . . ?
N8 Cd1 O7 C33 -113.7(3) . . . . ?
C26 Cd1 O7 C33 156.5(2) 1_655 . . . ?
O7 Cd1 N7 C16 -76.5(3) . . . . ?
N3 Cd1 N7 C16 -176.0(3) . . . . ?
O6 Cd1 N7 C16 65.5(4) 1_655 . . . ?
O5 Cd1 N7 C16 95.5(3) 1_655 . . . ?
N8 Cd1 N7 C16 4.7(3) . . . . ?
C26 Cd1 N7 C16 82.2(3) 1_655 . . . ?
O2 Cd2 O4 C41 -9.6(4) 1_655 . . . ?
O1 Cd2 O4 C41 110.7(3) 2_577 . . . ?
O3 Cd2 O4 C41 -0.5(3) . . . . ?
N9 Cd2 O4 C41 -95.6(3) . . . . ?
N10 Cd2 O4 C41 -164.9(3) . . . . ?
C11 C10 N3 C9 0.1(5) . . . . ?
C12 C10 N3 C9 179.4(4) . . . . ?
C11 C10 N3 Cd1 -172.6(3) . . . . ?
C12 C10 N3 Cd1 6.6(6) . . . . ?
O7 Cd1 N3 C9 65.7(4) . . . . ?
N7 Cd1 N3 C9 -173.9(3) . . . . ?
O6 Cd1 N3 C9 -31.2(4) 1_655 . . . ?
O5 Cd1 N3 C9 -84.0(4) 1_655 . . . ?
N8 Cd1 N3 C9 -171.4(3) . . . . ?
C26 Cd1 N3 C9 -58.2(4) 1_655 . . . ?
O7 Cd1 N3 C10 -122.8(3) . . . . ?
N7 Cd1 N3 C10 -2.3(4) . . . . ?
O6 Cd1 N3 C10 140.3(3) 1_655 . . . ?
O5 Cd1 N3 C10 87.5(3) 1_655 . . . ?
N8 Cd1 N3 C10 0.2(7) . . . . ?
C26 Cd1 N3 C10 113.4(3) 1_655 . . . ?
Cd1 N7 C16 N5 175.9(3) . . . . ?
Cd1 N7 C16 C17 -4.2(5) . . . . ?
C19 N5 C16 N7 -179.5(4) . . . . ?
C19 N5 C16 C17 0.7(6) . . . . ?
C22 C23 C20 C19 1.1(7) . . . . ?
O2 Cd2 O3 C41 175.2(3) 1_655 . . . ?
O1 Cd2 O3 C41 -76.0(3) 2_577 . . . ?
N9 Cd2 O3 C41 86.5(3) . . . . ?
N10 Cd2 O3 C41 25.5(5) . . . . ?
O4 Cd2 O3 C41 0.5(3) . . . . ?
C23 C20 C19 N5 179.6(4) . . . . ?
C23 C20 C19 C18 -0.3(6) . . . . ?
C16 N5 C19 C20 -179.5(4) . . . . ?
C16 N5 C19 C18 0.5(6) . . . . ?
C20 C19 C18 C21 -0.5(6) . . . . ?
N5 C19 C18 C21 179.6(4) . . . . ?
C20 C19 C18 N6 178.8(4) . . . . ?
N5 C19 C18 N6 -1.2(5) . . . . ?
C17 N6 C18 C21 -180.0(4) . . . . ?
C17 N6 C18 C19 0.8(6) . . . . ?
C19 C18 C21 C22 0.5(6) . . . . ?
N6 C18 C21 C22 -178.7(4) . . . . ?
C11 C10 C12 C15 0.6(6) . . . . ?
N3 C10 C12 C15 -178.6(4) . . . . ?
Cd1 N8 C17 N6 -175.3(3) . . . . ?
Cd1 N8 C17 C16 4.9(4) . . . . ?
C18 N6 C17 N8 -179.5(4) . . . . ?
C18 N6 C17 C16 0.3(6) . . . . ?
N7 C16 C17 N8 -1.1(6) . . . . ?
N5 C16 C17 N8 178.8(4) . . . . ?
N7 C16 C17 N6 179.0(4) . . . . ?
N5 C16 C17 N6 -1.1(5) . . . . ?
C11 N4 C9 N3 -1.1(5) . . . . ?
C10 N3 C9 N4 0.6(5) . . . . ?
Cd1 N3 C9 N4 174.0(3) . . . . ?
C20 C23 C22 C21 -1.1(7) . . . . ?
C18 C21 C22 C23 0.2(7) . . . . ?
C10 C12 C15 C14 -0.5(7) . . . . ?
C11 C13 C14 C15 0.8(8) . . . . ?
C12 C15 C14 C13 -0.2(8) . . . . ?
C9 N4 C11 C10 1.1(5) . . . . ?
C9 N4 C11 C13 -179.0(5) . . . . ?
C12 C10 C11 N4 179.9(4) . . . . ?
N3 C10 C11 N4 -0.7(5) . . . . ?
C12 C10 C11 C13 0.0(7) . . . . ?
N3 C10 C11 C13 179.3(4) . . . . ?
C14 C13 C11 N4 179.4(5) . . . . ?
C14 C13 C11 C10 -0.7(7) . . . . ?
Cd1 O7 C33 O8 24.6(5) . . . . ?
Cd1 O7 C33 C30 -154.8(3) . . . . ?
O8 C33 C30 C32 -160.4(4) . . . . ?
O7 C33 C30 C32 19.0(5) . . . . ?
O8 C33 C30 C28 18.8(6) . . . . ?
O7 C33 C30 C28 -161.8(3) . . . . ?
C38 C39 C40 C35 1.0(7) . . . . ?
C41 C39 C40 C35 -179.1(4) . . . . ?
C29 C31 C32 C30 3.5(7) . . . . ?
C28 C30 C32 C31 0.2(6) . . . . ?
C33 C30 C32 C31 179.5(4) . . . . ?
Cd2 O3 C41 O4 -1.0(5) . . . . ?
Cd2 O3 C41 C39 -179.9(3) . . . . ?
Cd2 O4 C41 O3 0.9(5) . . . . ?
Cd2 O4 C41 C39 179.8(4) . . . . ?
C40 C39 C41 O3 13.9(7) . . . . ?
C38 C39 C41 O3 -166.1(4) . . . . ?
C40 C39 C41 O4 -165.0(4) . . . . ?
C38 C39 C41 O4 15.0(6) . . . . ?
C40 C39 C41 Cd2 13(3) . . . . ?
C38 C39 C41 Cd2 -167(3) . . . . ?
O2 Cd2 C41 O3 -5.4(4) 1_655 . . . ?
O1 Cd2 C41 O3 109.9(3) 2_577 . . . ?
N9 Cd2 C41 O3 -94.6(4) . . . . ?
N10 Cd2 C41 O3 -162.3(3) . . . . ?
O4 Cd2 C41 O3 -179.1(5) . . . . ?
O2 Cd2 C41 O4 173.7(3) 1_655 . . . ?
O1 Cd2 C41 O4 -71.0(3) 2_577 . . . ?
O3 Cd2 C41 O4 179.1(5) . . . . ?
N9 Cd2 C41 O4 84.4(3) . . . . ?
N10 Cd2 C41 O4 16.8(3) . . . . ?
O2 Cd2 C41 C39 -5(3) 1_655 . . . ?
O1 Cd2 C41 C39 110(3) 2_577 . . . ?
O3 Cd2 C41 C39 1(3) . . . . ?
N9 Cd2 C41 C39 -94(3) . . . . ?
N10 Cd2 C41 C39 -162(3) . . . . ?
O4 Cd2 C41 C39 -178(3) . . . . ?
C32 C30 C28 C27 -3.6(6) . . . . ?
C33 C30 C28 C27 177.1(3) . . . . ?
O2 Cd2 N9 C2 129.8(3) 1_655 . . . ?
O1 Cd2 N9 C2 -0.5(5) 2_577 . . . ?
O3 Cd2 N9 C2 -140.1(3) . . . . ?
N10 Cd2 N9 C2 3.3(3) . . . . ?
O4 Cd2 N9 C2 -86.1(3) . . . . ?
C41 Cd2 N9 C2 -113.2(3) . . . . ?
O2 Cd2 N10 C1 -75.7(3) 1_655 . . . ?
O1 Cd2 N10 C1 176.4(3) 2_577 . . . ?
O3 Cd2 N10 C1 67.1(4) . . . . ?
N9 Cd2 N10 C1 -1.9(3) . . . . ?
O4 Cd2 N10 C1 87.2(3) . . . . ?
C41 Cd2 N10 C1 79.6(3) . . . . ?
C40 C39 C38 C37 -0.9(6) . . . . ?
C41 C39 C38 C37 179.2(4) . . . . ?
C30 C28 C27 C29 3.2(6) . . . . ?
C30 C28 C27 C26 -176.6(3) . . . . ?
C39 C38 C37 C36 0.1(6) . . . . ?
C39 C38 C37 C34 178.1(3) . . . . ?
C28 C27 C26 O6 151.4(4) . . . . ?
C29 C27 C26 O6 -28.4(6) . . . . ?
C28 C27 C26 O5 -27.4(5) . . . . ?
C29 C27 C26 O5 152.8(4) . . . . ?
C28 C27 C26 Cd1 89(3) . . . 1_455 ?
C29 C27 C26 Cd1 -91(3) . . . 1_455 ?
Cd2 N10 C1 N1 -179.9(3) . . . . ?
Cd2 N10 C1 C2 0.6(4) . . . . ?
C3 N1 C1 N10 177.9(4) . . . . ?
C3 N1 C1 C2 -2.7(5) . . . . ?
Cd2 N9 C2 N2 176.1(3) . . . . ?
Cd2 N9 C2 C1 -4.2(5) . . . . ?
N10 C1 C2 N9 2.5(6) . . . . ?
N1 C1 C2 N9 -177.0(4) . . . . ?
N10 C1 C2 N2 -177.8(4) . . . . ?
N1 C1 C2 N2 2.7(5) . . . . ?
C38 C37 C36 C35 0.7(7) . . . . ?
C34 C37 C36 C35 -177.4(4) . . . . ?
C32 C31 C29 C27 -3.8(7) . . . . ?
C28 C27 C29 C31 0.5(6) . . . . ?
C26 C27 C29 C31 -179.7(4) . . . . ?
C39 C40 C35 C36 -0.2(7) . . . . ?
C37 C36 C35 C40 -0.6(7) . . . . ?
N9 C2 N2 C4 179.2(4) . . . . ?
C1 C2 N2 C4 -0.5(6) . . . . ?
C1 N1 C3 C5 179.9(4) . . . . ?
C1 N1 C3 C4 0.3(6) . . . . ?
C5 C3 C4 C6 1.7(6) . . . . ?
N1 C3 C4 C6 -178.7(4) . . . . ?
C5 C3 C4 N2 -177.5(4) . . . . ?
N1 C3 C4 N2 2.1(5) . . . . ?
C2 N2 C4 C6 178.9(4) . . . . ?
C2 N2 C4 C3 -1.9(6) . . . . ?
C4 C3 C5 C8 -0.6(6) . . . . ?
N1 C3 C5 C8 179.8(4) . . . . ?
O6 C26 O5 Cd1 -4.8(4) . . . 1_455 ?
C27 C26 O5 Cd1 174.1(3) . . . 1_455 ?
O5 C26 O6 Cd1 5.1(4) . . . 1_455 ?
C27 C26 O6 Cd1 -173.7(3) . . . 1_455 ?
C3 C4 C6 C7 -1.6(6) . . . . ?
N2 C4 C6 C7 177.6(4) . . . . ?
C3 C5 C8 C7 -0.5(7) . . . . ?
C4 C6 C7 C8 0.5(7) . . . . ?
C5 C8 C7 C6 0.5(7) . . . . ?
C36 C37 C34 O1 -173.9(4) . . . . ?
C38 C37 C34 O1 8.1(6) . . . . ?
C36 C37 C34 O2 9.6(6) . . . . ?
C38 C37 C34 O2 -168.4(4) . . . . ?
O2 C34 O1 Cd2 -92.4(5) . . . 2_577 ?
C37 C34 O1 Cd2 91.4(4) . . . 2_577 ?
O1 C34 O2 Cd2 -5.2(5) . . . 1_455 ?
C37 C34 O2 Cd2 171.2(3) . . . 1_455 ?
